data_7015480
loop_
_publ_author_name
'Mu, Jing-Shan'
'Wang, Yong-Xia'
'Li, Bai-Xiang'
'Li, Yue-Sheng'

_publ_section_title
;
 Synthesis of vanadium(III) complexes bearing iminopyrrolyl ligands and
 their role as thermal robust ethylene (co)polymerization catalysts.
;
_journal_issue 14
_journal_name_full 'Dalton transactions (Cambridge, England : 2003)'
_journal_page_first 3490
_journal_page_last 3497
_journal_paper_doi 10.1039/c0dt01650k
_journal_volume 40
_journal_year 2011
_chemical_formula_sum 'C38 H50 Cl N4 O V'
_chemical_formula_weight 665.21
_chemical_name_systematic
;
?
;
_space_group_IT_number 15
_symmetry_cell_setting monoclinic
_symmetry_space_group_name_Hall '-C 2yc'
_symmetry_space_group_name_H-M 'C 1 2/c 1'
_atom_sites_solution_hydrogens geom
_atom_sites_solution_primary direct
_atom_sites_solution_secondary difmap
_audit_creation_method SHELXL-97
_cell_angle_alpha 90.00
_cell_angle_beta 102.5500(10)
_cell_angle_gamma 90.00
_cell_formula_units_Z 4
_cell_length_a 11.0190(9)
_cell_length_b 14.8900(12)
_cell_length_c 22.0694(18)
_cell_measurement_reflns_used 3417
_cell_measurement_temperature 185(2)
_cell_measurement_theta_max 26.00
_cell_measurement_theta_min 2.34
_cell_volume 3534.5(5)
_computing_cell_refinement 'Bruker SMART'
_computing_data_collection 'Bruker SMART'
_computing_data_reduction 'Bruker SAINT'
_computing_molecular_graphics 'Bruker SHELXTL'
_computing_publication_material 'Bruker SHELXTL'
_computing_structure_refinement 'SHELXL-97 (Sheldrick, 1997)'
_computing_structure_solution 'SHELXS-97 (Sheldrick, 1990)'
_diffrn_ambient_temperature 185(2)
_diffrn_measured_fraction_theta_full 0.997
_diffrn_measured_fraction_theta_max 0.997
_diffrn_measurement_device_type 'Bruker APEX CCD'
_diffrn_measurement_method 'phi and omega scans'
_diffrn_radiation_monochromator graphite
_diffrn_radiation_source 'fine-focus sealed tube'
_diffrn_radiation_type MoK\a
_diffrn_radiation_wavelength 0.71073
_diffrn_reflns_av_R_equivalents 0.0254
_diffrn_reflns_av_sigmaI/netI 0.0300
_diffrn_reflns_limit_h_max 13
_diffrn_reflns_limit_h_min -10
_diffrn_reflns_limit_k_max 18
_diffrn_reflns_limit_k_min -18
_diffrn_reflns_limit_l_max 20
_diffrn_reflns_limit_l_min -27
_diffrn_reflns_number 9803
_diffrn_reflns_theta_full 26.03
_diffrn_reflns_theta_max 26.03
_diffrn_reflns_theta_min 1.89
_exptl_absorpt_coefficient_mu 0.391
_exptl_absorpt_correction_T_max 0.9709
_exptl_absorpt_correction_T_min 0.9109
_exptl_absorpt_correction_type multi-scan
_exptl_absorpt_process_details '(SADABS; Sheldrick, 1996)'
_exptl_crystal_density_diffrn 1.250
_exptl_crystal_density_method 'not measured'
_exptl_crystal_F_000 1416
_exptl_crystal_size_max 0.24
_exptl_crystal_size_mid 0.18
_exptl_crystal_size_min 0.08
_refine_diff_density_max 1.008
_refine_diff_density_min -0.435
_refine_diff_density_rms 0.067
_refine_ls_extinction_method none
_refine_ls_goodness_of_fit_ref 1.061
_refine_ls_hydrogen_treatment constr
_refine_ls_matrix_type full
_refine_ls_number_parameters 209
_refine_ls_number_reflns 3489
_refine_ls_number_restraints 0
_refine_ls_restrained_S_all 1.061
_refine_ls_R_factor_all 0.0594
_refine_ls_R_factor_gt 0.0513
_refine_ls_shift/su_max 0.000
_refine_ls_shift/su_mean 0.000
_refine_ls_structure_factor_coef Fsqd
_refine_ls_weighting_details 'calc w=1/[\s^2^(Fo^2^)+(0.0782P)^2^+5.1968P] where P=(Fo^2^+2Fc^2^)/3'
_refine_ls_weighting_scheme calc
_refine_ls_wR_factor_gt 0.1405
_refine_ls_wR_factor_ref 0.1464
_reflns_number_gt 2999
_reflns_number_total 3489
_reflns_threshold_expression >2sigma(I)
_cod_data_source_file c0dt01650k.txt
_cod_data_source_block t012
_cod_depositor_comments
;
The following automatic conversions were performed:
'_symmetry_cell_setting' value 'Monoclinic' changed to 'monoclinic'
according to '/home/saulius/struct/CIF-dictionaries/cif_core.dic'
dictionary named 'cif_core.dic' version 2.4.1 from 2010-06-29.

Automatic conversion script
Id: cif_fix_enum 1555 2011-01-17 13:19:09Z saulius 
;
_cod_original_sg_symbol_H-M C2/c
_cod_database_code 7015480

loop_
_symmetry_equiv_pos_as_xyz
'x, y, z'
'-x, y, -z+1/2'
'x+1/2, y+1/2, z'
'-x+1/2, y+1/2, -z+1/2'
'-x, -y, -z'
'x, -y, z-1/2'
'-x+1/2, -y+1/2, -z'
'x+1/2, -y+1/2, z-1/2'

loop_
_atom_site_label
_atom_site_type_symbol
_atom_site_fract_x
_atom_site_fract_y
_atom_site_fract_z
_atom_site_U_iso_or_equiv
_atom_site_adp_type
_atom_site_occupancy
_atom_site_symmetry_multiplicity
_atom_site_calc_flag
_atom_site_refinement_flags
_atom_site_disorder_assembly
_atom_site_disorder_group
V1 V -1.0000 -0.15245(4) -0.7500 0.02273(19) Uani 1 2 d S . .
Cl1 Cl -1.0000 -0.00020(6) -0.7500 0.0398(3) Uani 1 2 d S . .
O1 O -1.0000 -0.29581(15) -0.7500 0.0272(5) Uani 1 2 d S . .
N1 N -1.15821(18) -0.16037(13) -0.71578(9) 0.0249(4) Uani 1 1 d . . .
N2 N -0.92016(18) -0.15413(12) -0.65106(9) 0.0221(4) Uani 1 1 d . . .
C1 C -1.2833(2) -0.16093(17) -0.73453(12) 0.0311(6) Uani 1 1 d . . .
H1 H -1.3269 -0.1639 -0.7766 0.037 Uiso 1 1 calc R . .
C2 C -1.3399(2) -0.15653(17) -0.68438(13) 0.0349(6) Uani 1 1 d . . .
H2 H -1.4267 -0.1560 -0.6859 0.042 Uiso 1 1 calc R . .
C3 C -1.2448(2) -0.15295(17) -0.63125(12) 0.0320(6) Uani 1 1 d . . .
H3 H -1.2539 -0.1496 -0.5895 0.038 Uiso 1 1 calc R . .
C4 C -1.1338(2) -0.15526(15) -0.65152(11) 0.0247(5) Uani 1 1 d . . .
C5 C -1.0078(2) -0.15157(15) -0.61997(11) 0.0245(5) Uani 1 1 d . . .
H5 H -0.9870 -0.1472 -0.5760 0.029 Uiso 1 1 calc R . .
C6 C -0.7927(2) -0.14166(17) -0.61815(10) 0.0256(5) Uani 1 1 d . . .
C7 C -0.7117(2) -0.21610(19) -0.61030(11) 0.0330(6) Uani 1 1 d . . .
C8 C -0.5864(3) -0.2012(2) -0.58327(13) 0.0449(8) Uani 1 1 d . . .
H8 H -0.5301 -0.2504 -0.5772 0.054 Uiso 1 1 calc R . .
C9 C -0.5430(3) -0.1159(3) -0.56515(14) 0.0508(8) Uani 1 1 d . . .
H9 H -0.4569 -0.1064 -0.5488 0.061 Uiso 1 1 calc R . .
C10 C -0.6245(2) -0.0452(2) -0.57085(12) 0.0401(7) Uani 1 1 d . . .
H10 H -0.5940 0.0126 -0.5568 0.048 Uiso 1 1 calc R . .
C11 C -0.7510(2) -0.05586(18) -0.59677(11) 0.0295(5) Uani 1 1 d . . .
C12 C -0.7608(3) -0.30993(19) -0.62630(13) 0.0390(7) Uani 1 1 d . . .
H12 H -0.8340 -0.3048 -0.6620 0.047 Uiso 1 1 calc R . .
C13 C -0.6670(4) -0.3734(3) -0.6463(2) 0.0678(11) Uani 1 1 d . . .
H13A H -0.6324 -0.3445 -0.6788 0.102 Uiso 1 1 calc R . .
H13B H -0.7089 -0.4292 -0.6625 0.102 Uiso 1 1 calc R . .
H13C H -0.5997 -0.3869 -0.6105 0.102 Uiso 1 1 calc R . .
C14 C -0.8073(4) -0.3490(2) -0.57169(16) 0.0611(10) Uani 1 1 d . . .
H14A H -0.7379 -0.3539 -0.5356 0.092 Uiso 1 1 calc R . .
H14B H -0.8426 -0.4088 -0.5827 0.092 Uiso 1 1 calc R . .
H14C H -0.8714 -0.3096 -0.5616 0.092 Uiso 1 1 calc R . .
C15 C -0.8371(2) 0.02436(18) -0.59811(12) 0.0324(6) Uani 1 1 d . . .
H15 H -0.9211 0.0072 -0.6228 0.039 Uiso 1 1 calc R . .
C16 C -0.7942(3) 0.1069(2) -0.62793(19) 0.0587(9) Uani 1 1 d . . .
H16A H -0.7134 0.1265 -0.6034 0.088 Uiso 1 1 calc R . .
H16B H -0.8551 0.1552 -0.6294 0.088 Uiso 1 1 calc R . .
H16C H -0.7863 0.0922 -0.6702 0.088 Uiso 1 1 calc R . .
C17 C -0.8500(3) 0.0474(2) -0.53193(14) 0.0476(8) Uani 1 1 d . . .
H17A H -0.7677 0.0600 -0.5060 0.071 Uiso 1 1 calc R . .
H17B H -0.8875 -0.0034 -0.5145 0.071 Uiso 1 1 calc R . .
H17C H -0.9032 0.1005 -0.5331 0.071 Uiso 1 1 calc R . .
C18 C -1.0663(3) -0.35255(17) -0.71369(13) 0.0342(6) Uani 1 1 d . . .
H18A H -1.1571 -0.3501 -0.7308 0.041 Uiso 1 1 calc R . .
H18B H -1.0494 -0.3327 -0.6698 0.041 Uiso 1 1 calc R . .
C19 C -1.0172(3) -0.44690(19) -0.71864(14) 0.0456(7) Uani 1 1 d . . .
H19A H -0.9437 -0.4590 -0.6849 0.055 Uiso 1 1 calc R . .
H19B H -1.0820 -0.4924 -0.7170 0.055 Uiso 1 1 calc R . .

loop_
_atom_site_aniso_label
_atom_site_aniso_U_11
_atom_site_aniso_U_22
_atom_site_aniso_U_33
_atom_site_aniso_U_23
_atom_site_aniso_U_13
_atom_site_aniso_U_12
V1 0.0193(3) 0.0286(3) 0.0204(3) 0.000 0.0044(2) 0.000
Cl1 0.0623(7) 0.0269(5) 0.0283(5) 0.000 0.0056(4) 0.000
O1 0.0309(13) 0.0234(12) 0.0292(12) 0.000 0.0105(10) 0.000
N1 0.0206(10) 0.0291(11) 0.0250(10) -0.0011(8) 0.0053(8) 0.0014(8)
N2 0.0216(10) 0.0230(10) 0.0209(9) -0.0002(7) 0.0027(8) 0.0015(7)
C1 0.0244(13) 0.0357(14) 0.0327(13) -0.0005(10) 0.0053(10) 0.0029(10)
C2 0.0216(13) 0.0403(15) 0.0450(16) -0.0023(12) 0.0122(11) 0.0007(11)
C3 0.0299(14) 0.0382(15) 0.0317(13) -0.0034(10) 0.0149(11) 0.0005(11)
C4 0.0264(12) 0.0245(12) 0.0252(12) -0.0009(9) 0.0099(10) 0.0009(9)
C5 0.0292(13) 0.0243(12) 0.0210(11) 0.0002(9) 0.0076(9) 0.0008(9)
C6 0.0213(12) 0.0381(14) 0.0172(11) -0.0009(9) 0.0035(9) 0.0034(10)
C7 0.0292(13) 0.0460(15) 0.0225(12) -0.0023(10) 0.0026(10) 0.0110(11)
C8 0.0288(15) 0.068(2) 0.0349(14) -0.0101(14) 0.0001(11) 0.0192(14)
C9 0.0208(14) 0.086(2) 0.0435(17) -0.0205(16) 0.0014(12) 0.0010(15)
C10 0.0283(14) 0.0565(18) 0.0345(14) -0.0108(13) 0.0049(11) -0.0082(13)
C11 0.0257(12) 0.0408(14) 0.0218(11) -0.0017(10) 0.0045(10) -0.0025(11)
C12 0.0384(15) 0.0383(15) 0.0363(14) -0.0029(12) -0.0009(12) 0.0141(12)
C13 0.055(2) 0.057(2) 0.082(3) -0.0220(19) -0.0052(19) 0.0310(17)
C14 0.087(3) 0.047(2) 0.0441(18) 0.0116(14) 0.0033(18) 0.0022(18)
C15 0.0288(13) 0.0327(14) 0.0327(13) -0.0017(10) 0.0005(10) -0.0044(11)
C16 0.055(2) 0.0448(19) 0.076(2) 0.0083(17) 0.0128(18) -0.0148(16)
C17 0.0410(16) 0.0581(19) 0.0401(16) -0.0141(14) 0.0010(13) 0.0126(14)
C18 0.0399(15) 0.0308(14) 0.0346(14) 0.0042(10) 0.0135(12) -0.0047(11)
C19 0.065(2) 0.0277(14) 0.0474(17) 0.0031(12) 0.0184(15) -0.0006(14)

loop_
_atom_type_symbol
_atom_type_description
_atom_type_scat_dispersion_real
_atom_type_scat_dispersion_imag
_atom_type_scat_source
C C 0.0033 0.0016 'International Tables Vol C Tables 4.2.6.8 and 6.1.1.4'
H H 0.0000 0.0000 'International Tables Vol C Tables 4.2.6.8 and 6.1.1.4'
N N 0.0061 0.0033 'International Tables Vol C Tables 4.2.6.8 and 6.1.1.4'
O O 0.0106 0.0060 'International Tables Vol C Tables 4.2.6.8 and 6.1.1.4'
V V 0.3005 0.5294 'International Tables Vol C Tables 4.2.6.8 and 6.1.1.4'
Cl Cl 0.1484 0.1585 'International Tables Vol C Tables 4.2.6.8 and 6.1.1.4'

loop_
_geom_angle_atom_site_label_1
_geom_angle_atom_site_label_2
_geom_angle_atom_site_label_3
_geom_angle
_geom_angle_site_symmetry_1
_geom_angle_site_symmetry_3
_geom_angle_publ_flag
N1 V1 N1 173.40(11) . 2_353 ?
N1 V1 O1 86.70(6) . . ?
N1 V1 O1 86.70(6) 2_353 . ?
N1 V1 N2 79.62(7) . . ?
N1 V1 N2 100.31(7) 2_353 . ?
O1 V1 N2 89.34(5) . . ?
N1 V1 N2 100.31(7) . 2_353 ?
N1 V1 N2 79.61(7) 2_353 2_353 ?
O1 V1 N2 89.34(5) . 2_353 ?
N2 V1 N2 178.68(10) . 2_353 ?
N1 V1 Cl1 93.30(6) . . ?
N1 V1 Cl1 93.30(6) 2_353 . ?
O1 V1 Cl1 180.0 . . ?
N2 V1 Cl1 90.66(5) . . ?
N2 V1 Cl1 90.66(5) 2_353 . ?
C18 O1 C18 109.5(3) . 2_353 ?
C18 O1 V1 125.24(13) . . ?
C18 O1 V1 125.24(13) 2_353 . ?
C1 N1 C4 105.8(2) . . ?
C1 N1 V1 141.39(17) . . ?
C4 N1 V1 112.47(15) . . ?
C5 N2 C6 118.83(19) . . ?
C5 N2 V1 110.21(15) . . ?
C6 N2 V1 129.88(15) . . ?
N1 C1 C2 111.2(2) . . ?
N1 C1 H1 124.4 . . ?
C2 C1 H1 124.4 . . ?
C1 C2 C3 106.7(2) . . ?
C1 C2 H2 126.6 . . ?
C3 C2 H2 126.6 . . ?
C4 C3 C2 106.4(2) . . ?
C4 C3 H3 126.8 . . ?
C2 C3 H3 126.8 . . ?
N1 C4 C3 109.9(2) . . ?
N1 C4 C5 117.2(2) . . ?
C3 C4 C5 132.8(2) . . ?
N2 C5 C4 120.1(2) . . ?
N2 C5 H5 120.0 . . ?
C4 C5 H5 120.0 . . ?
C11 C6 C7 121.4(2) . . ?
C11 C6 N2 119.8(2) . . ?
C7 C6 N2 118.7(2) . . ?
C8 C7 C6 117.9(3) . . ?
C8 C7 C12 121.1(2) . . ?
C6 C7 C12 120.9(2) . . ?
C9 C8 C7 121.0(3) . . ?
C9 C8 H8 119.5 . . ?
C7 C8 H8 119.5 . . ?
C10 C9 C8 120.0(3) . . ?
C10 C9 H9 120.0 . . ?
C8 C9 H9 120.0 . . ?
C9 C10 C11 121.7(3) . . ?
C9 C10 H10 119.2 . . ?
C11 C10 H10 119.2 . . ?
C10 C11 C6 117.8(2) . . ?
C10 C11 C15 118.8(2) . . ?
C6 C11 C15 123.4(2) . . ?
C7 C12 C14 109.4(2) . . ?
C7 C12 C13 114.0(3) . . ?
C14 C12 C13 110.9(3) . . ?
C7 C12 H12 107.4 . . ?
C14 C12 H12 107.4 . . ?
C13 C12 H12 107.4 . . ?
C12 C13 H13A 109.5 . . ?
C12 C13 H13B 109.5 . . ?
H13A C13 H13B 109.5 . . ?
C12 C13 H13C 109.5 . . ?
H13A C13 H13C 109.5 . . ?
H13B C13 H13C 109.5 . . ?
C12 C14 H14A 109.5 . . ?
C12 C14 H14B 109.5 . . ?
H14A C14 H14B 109.5 . . ?
C12 C14 H14C 109.5 . . ?
H14A C14 H14C 109.5 . . ?
H14B C14 H14C 109.5 . . ?
C16 C15 C11 113.1(2) . . ?
C16 C15 C17 109.5(3) . . ?
C11 C15 C17 110.1(2) . . ?
C16 C15 H15 108.0 . . ?
C11 C15 H15 108.0 . . ?
C17 C15 H15 108.0 . . ?
C15 C16 H16A 109.5 . . ?
C15 C16 H16B 109.5 . . ?
H16A C16 H16B 109.5 . . ?
C15 C16 H16C 109.5 . . ?
H16A C16 H16C 109.5 . . ?
H16B C16 H16C 109.5 . . ?
C15 C17 H17A 109.5 . . ?
C15 C17 H17B 109.5 . . ?
H17A C17 H17B 109.5 . . ?
C15 C17 H17C 109.5 . . ?
H17A C17 H17C 109.5 . . ?
H17B C17 H17C 109.5 . . ?
O1 C18 C19 105.5(2) . . ?
O1 C18 H18A 110.6 . . ?
C19 C18 H18A 110.6 . . ?
O1 C18 H18B 110.6 . . ?
C19 C18 H18B 110.6 . . ?
H18A C18 H18B 108.8 . . ?
C19 C19 C18 103.30(17) 2_353 . ?
C19 C19 H19A 111.1 2_353 . ?
C18 C19 H19A 111.1 . . ?
C19 C19 H19B 111.1 2_353 . ?
C18 C19 H19B 111.1 . . ?
H19A C19 H19B 109.1 . . ?

loop_
_geom_bond_atom_site_label_1
_geom_bond_atom_site_label_2
_geom_bond_distance
_geom_bond_site_symmetry_2
_geom_bond_publ_flag
V1 N1 2.0483(19) . ?
V1 N1 2.0483(19) 2_353 ?
V1 O1 2.135(2) . ?
V1 N2 2.1697(19) . ?
V1 N2 2.1697(19) 2_353 ?
V1 Cl1 2.2671(10) . ?
O1 C18 1.464(3) . ?
O1 C18 1.464(3) 2_353 ?
N1 C1 1.351(3) . ?
N1 C4 1.387(3) . ?
N2 C5 1.301(3) . ?
N2 C6 1.446(3) . ?
C1 C2 1.385(4) . ?
C1 H1 0.9500 . ?
C2 C3 1.393(4) . ?
C2 H2 0.9500 . ?
C3 C4 1.391(3) . ?
C3 H3 0.9500 . ?
C4 C5 1.413(3) . ?
C5 H5 0.9500 . ?
C6 C11 1.404(4) . ?
C6 C7 1.410(3) . ?
C7 C8 1.398(4) . ?
C7 C12 1.512(4) . ?
C8 C9 1.385(5) . ?
C8 H8 0.9500 . ?
C9 C10 1.372(4) . ?
C9 H9 0.9500 . ?
C10 C11 1.396(4) . ?
C10 H10 0.9500 . ?
C11 C15 1.522(4) . ?
C12 C14 1.524(5) . ?
C12 C13 1.534(4) . ?
C12 H12 1.0000 . ?
C13 H13A 0.9800 . ?
C13 H13B 0.9800 . ?
C13 H13C 0.9800 . ?
C14 H14A 0.9800 . ?
C14 H14B 0.9800 . ?
C14 H14C 0.9800 . ?
C15 C16 1.517(4) . ?
C15 C17 1.537(4) . ?
C15 H15 1.0000 . ?
C16 H16A 0.9800 . ?
C16 H16B 0.9800 . ?
C16 H16C 0.9800 . ?
C17 H17A 0.9800 . ?
C17 H17B 0.9800 . ?
C17 H17C 0.9800 . ?
C18 C19 1.518(4) . ?
C18 H18A 0.9900 . ?
C18 H18B 0.9900 . ?
C19 C19 1.513(6) 2_353 ?
C19 H19A 0.9900 . ?
C19 H19B 0.9900 . ?
